data_7158154
loop_
_publ_author_name
'Zhang, Ye'
'Guo, Jingcheng'
'Han, Jinna'
'Zhou, Xiangui'
'Cao, Wei'
'Fu, Zhenqian'

_publ_section_title
;
 Bifunctional squaramide catalyzed asymmetric synthesis of chiral
 \a-mercaptosilanes.
;
_journal_issue 29
_journal_name_full 'Organic &amp; biomolecular chemistry'
_journal_page_first 6412
_journal_page_last 6416
_journal_paper_doi 10.1039/d1ob00981h
_journal_volume 19
_journal_year 2021
_chemical_formula_moiety 'C20 H26 O4 S Si'
_chemical_formula_sum 'C20 H26 O4 S Si'
_chemical_formula_weight 390.56
_space_group_crystal_system monoclinic
_space_group_IT_number 14
_space_group_name_Hall '-P 2yn'
_space_group_name_H-M_alt 'P 1 21/n 1'
_atom_sites_solution_hydrogens geom
_atom_sites_solution_primary dual
_audit_block_doi 10.5517/ccdc.csd.cc26ml1h
_audit_creation_date 2020-11-07
_audit_creation_method
;
Olex2 1.3-alpha
(compiled 2020.09.11 svn.r3730fd0d for OlexSys, GUI svn.r6159)
;
_audit_update_record
;
2021-06-03 deposited with the CCDC.	2021-06-29 downloaded from the CCDC.
;
_cell_angle_alpha 90
_cell_angle_beta 97.067(3)
_cell_angle_gamma 90
_cell_formula_units_Z 4
_cell_length_a 11.9277(3)
_cell_length_b 10.9677(3)
_cell_length_c 15.6981(5)
_cell_measurement_reflns_used 3817
_cell_measurement_temperature 150(1)
_cell_measurement_theta_max 73.6900
_cell_measurement_theta_min 4.9350
_cell_volume 2038.02(10)
_computing_cell_refinement 'CrysAlisPro 1.171.38.43f (Rigaku OD, 2015)'
_computing_data_collection 'CrysAlisPro 1.171.38.43f (Rigaku OD, 2015)'
_computing_data_reduction 'CrysAlisPro 1.171.38.43f (Rigaku OD, 2015)'
_computing_molecular_graphics 'Olex2 1.3-alpha (Dolomanov et al., 2009)'
_computing_publication_material 'Olex2 1.3-alpha (Dolomanov et al., 2009)'
_computing_structure_refinement 'SHELXL 2018/3 (Sheldrick, 2015)'
_computing_structure_solution 'SHELXT  (Sheldrick, 2015)'
_diffrn_ambient_environment N~2~
_diffrn_ambient_temperature 150(1)
_diffrn_detector 'CCD plate'
_diffrn_detector_area_resol_mean 5.2684
_diffrn_detector_type AtlasS2
_diffrn_measured_fraction_theta_full 0.998
_diffrn_measured_fraction_theta_max 0.965
_diffrn_measurement_details
;
List of Runs (angles in degrees, time in seconds):

  # Type    Start    End  Width  t~exp~   \w     \q     \k     \f   Frames
#--------------------------------------------------------------------------
  1  \w    -31.00  58.00   1.00    1.00    --   41.11 -37.00 -30.00   89
  2  \w     81.00 168.00   1.00    2.00    --  107.58  30.00-120.00   87
  3  \w     52.00 107.00   1.00    2.00    --  107.58 -94.00-180.00   55
  4  \w     37.00 132.00   1.00    2.00    --  107.58 -45.00-180.00   95
  5  \w     35.00 103.00   1.00    2.00    --  107.58 -94.00 -30.00   68
  6  \w     35.00 130.00   1.00    2.00    --  107.58 -45.00  60.00   95
  7  \w     22.00 111.00   1.00    1.00    --   41.11  57.00 120.00   89
  8  \w     17.00  79.00   1.00    1.00    --   41.11  57.00 -30.00   62
;
_diffrn_measurement_device 'four-circle diffractometer'
_diffrn_measurement_device_type 'SuperNova, Dual, Cu at zero, AtlasS2'
_diffrn_measurement_method '\w scans'
_diffrn_orient_matrix_type 'CrysAlisPro convention (1999,Acta A55,543-557)'
_diffrn_orient_matrix_UB_11 0.0881702000
_diffrn_orient_matrix_UB_12 0.0349877000
_diffrn_orient_matrix_UB_13 0.0762585000
_diffrn_orient_matrix_UB_21 0.0959793000
_diffrn_orient_matrix_UB_22 -0.0308323000
_diffrn_orient_matrix_UB_23 -0.0538314000
_diffrn_orient_matrix_UB_31 -0.0005949000
_diffrn_orient_matrix_UB_32 0.1323504000
_diffrn_orient_matrix_UB_33 -0.0324907000
_diffrn_radiation_monochromator mirror
_diffrn_radiation_probe x-ray
_diffrn_radiation_type 'Cu K\a'
_diffrn_radiation_wavelength 1.54184
_diffrn_reflns_av_R_equivalents 0.0388
_diffrn_reflns_av_unetI/netI 0.0500
_diffrn_reflns_Laue_measured_fraction_full 0.998
_diffrn_reflns_Laue_measured_fraction_max 0.965
_diffrn_reflns_limit_h_max 14
_diffrn_reflns_limit_h_min -13
_diffrn_reflns_limit_k_max 13
_diffrn_reflns_limit_k_min -9
_diffrn_reflns_limit_l_max 16
_diffrn_reflns_limit_l_min -19
_diffrn_reflns_number 7543
_diffrn_reflns_point_group_measured_fraction_full 0.998
_diffrn_reflns_point_group_measured_fraction_max 0.965
_diffrn_reflns_theta_full 67.684
_diffrn_reflns_theta_max 74.172
_diffrn_reflns_theta_min 4.404
_diffrn_source 'micro-focus sealed X-ray tube'
_diffrn_source_type 'SuperNova (Cu) X-ray Source'
_exptl_absorpt_coefficient_mu 2.153
_exptl_absorpt_correction_T_max 1.00000
_exptl_absorpt_correction_T_min 0.60070
_exptl_absorpt_correction_type multi-scan
_exptl_absorpt_process_details
;
CrysAlisPro 1.171.38.43f (Rigaku Oxford Diffraction, 2015)
Empirical absorption correction using spherical harmonics,
 implemented in SCALE3 ABSPACK scaling algorithm.
;
_exptl_crystal_colour colourless
_exptl_crystal_colour_primary colourless
_exptl_crystal_density_diffrn 1.273
_exptl_crystal_description block
_exptl_crystal_F_000 832
_exptl_crystal_size_max 0.14
_exptl_crystal_size_mid 0.13
_exptl_crystal_size_min 0.11
_refine_diff_density_max 0.345
_refine_diff_density_min -0.629
_refine_diff_density_rms 0.060
_refine_ls_extinction_method none
_refine_ls_goodness_of_fit_ref 1.067
_refine_ls_hydrogen_treatment constr
_refine_ls_matrix_type full
_refine_ls_number_parameters 240
_refine_ls_number_reflns 4008
_refine_ls_number_restraints 0
_refine_ls_restrained_S_all 1.067
_refine_ls_R_factor_all 0.0591
_refine_ls_R_factor_gt 0.0459
_refine_ls_shift/su_max 0.000
_refine_ls_shift/su_mean 0.000
_refine_ls_structure_factor_coef Fsqd
_refine_ls_weighting_details 'w=1/[\s^2^(Fo^2^)+(0.0492P)^2^+1.3762P] where P=(Fo^2^+2Fc^2^)/3'
_refine_ls_weighting_scheme calc
_refine_ls_wR_factor_gt 0.1203
_refine_ls_wR_factor_ref 0.1279
_reflns_Friedel_coverage 0.000
_reflns_number_gt 3314
_reflns_number_total 4008
_reflns_threshold_expression 'I > 2\s(I)'
_cod_data_source_file d1ob00981h2.cif
_cod_data_source_block f1107
_cod_depositor_comments 'Adding full bibliography for 7158154.cif.'
_cod_original_cell_volume 2038.01(10)
_cod_database_code 7158154
_shelx_shelxl_version_number 2018/3
_shelx_space_group_comment
;
The symmetry employed for this shelxl refinement is uniquely defined
by the following loop, which should always be used as a source of
symmetry information in preference to the above space-group names.
They are only intended as comments.
;
_shelx_estimated_absorpt_t_max 0.798
_shelx_estimated_absorpt_t_min 0.753
_reflns_odcompleteness_completeness 99.87
_reflns_odcompleteness_iscentric 1
_reflns_odcompleteness_theta 66.97
_olex2_refinement_description
;
1. Fixed Uiso
 At 1.2 times of:
  All C(H) groups, All C(H,H) groups
 At 1.5 times of:
  All C(H,H,H) groups
2.a Ternary CH refined with riding coordinates:
 C9(H9)
2.b Secondary CH2 refined with riding coordinates:
 C8(H8A,H8B)
2.c Aromatic/amide H refined with riding coordinates:
 C2(H2), C3(H3), C5(H5), C6(H6), C11(H11), C12(H12), C14(H14), C15(H15)
2.d Idealised Me refined as rotating group:
 C16(H16A,H16B,H16C), C17(H17A,H17B,H17C), C18(H18A,H18B,H18C), C19(H19A,H19B,
 H19C), C20(H20A,H20B,H20C)
;
_olex2_date_sample_data_collection 2020-11-07
_olex2_submission_special_instructions 'No special instructions were received'
_oxdiff_exptl_absorpt_empirical_details
;
Empirical correction (ABSPACK) includes:
- Absorption correction using spherical harmonics
- Frame scaling
;
_oxdiff_exptl_absorpt_empirical_full_max 1.496
_oxdiff_exptl_absorpt_empirical_full_min 0.295

loop_
_space_group_symop_operation_xyz
'x, y, z'
'-x+1/2, y+1/2, -z+1/2'
'-x, -y, -z'
'x-1/2, -y-1/2, z-1/2'

loop_
_atom_site_label
_atom_site_type_symbol
_atom_site_fract_x
_atom_site_fract_y
_atom_site_fract_z
_atom_site_U_iso_or_equiv
_atom_site_adp_type
_atom_site_occupancy
_atom_site_site_symmetry_order
_atom_site_calc_flag
_atom_site_refinement_flags_posn
_atom_site_refinement_flags_adp
_atom_site_refinement_flags_occupancy
_atom_site_disorder_assembly
_atom_site_disorder_group
S1 S 0.31358(5) 0.94429(5) 0.22559(4) 0.02605(15) Uani 1 1 d . . . . .
Si1 Si 0.55268(6) 0.92066(7) 0.17594(4) 0.03370(18) Uani 1 1 d . . . . .
O1 O 0.62183(15) 0.25087(15) 0.47996(12) 0.0365(4) Uani 1 1 d . . . . .
O2 O 0.59963(16) 0.81406(16) 0.39935(12) 0.0384(4) Uani 1 1 d . . . . .
O3 O 0.32254(16) 1.06495(15) 0.18989(11) 0.0348(4) Uani 1 1 d . . . . .
O4 O 0.25463(14) 0.85178(15) 0.17246(11) 0.0323(4) Uani 1 1 d . . . . .
C1 C 0.56695(18) 0.6021(2) 0.38638(14) 0.0253(5) Uani 1 1 d . . . . .
C2 C 0.51174(19) 0.5053(2) 0.34225(15) 0.0276(5) Uani 1 1 d . . . . .
H2 H 0.462670 0.520766 0.292683 0.033 Uiso 1 1 calc R U . . .
C3 C 0.5281(2) 0.3862(2) 0.37035(16) 0.0296(5) Uani 1 1 d . . . . .
H3 H 0.490809 0.322388 0.339815 0.036 Uiso 1 1 calc R U . . .
C4 C 0.60089(19) 0.3632(2) 0.44477(15) 0.0278(5) Uani 1 1 d . . . . .
C5 C 0.6583(2) 0.4588(2) 0.48944(15) 0.0295(5) Uani 1 1 d . . . . .
H5 H 0.708022 0.443045 0.538647 0.035 Uiso 1 1 calc R U . . .
C6 C 0.64133(19) 0.5764(2) 0.46051(15) 0.0288(5) Uani 1 1 d . . . . .
H6 H 0.679741 0.639921 0.490562 0.035 Uiso 1 1 calc R U . . .
C7 C 0.54597(19) 0.7317(2) 0.36194(15) 0.0261(5) Uani 1 1 d . . . . .
C8 C 0.45080(19) 0.7595(2) 0.29067(15) 0.0276(5) Uani 1 1 d . . . . .
H8A H 0.378888 0.742351 0.311062 0.033 Uiso 1 1 calc R U . . .
H8B H 0.457733 0.706360 0.242188 0.033 Uiso 1 1 calc R U . . .
C9 C 0.45228(19) 0.8925(2) 0.26103(15) 0.0263(5) Uani 1 1 d . . . . .
H9 H 0.480413 0.941371 0.311415 0.032 Uiso 1 1 calc R U . . .
C10 C 0.24922(19) 0.9590(2) 0.31989(16) 0.0275(5) Uani 1 1 d . . . . .
C11 C 0.2611(2) 1.0681(2) 0.36499(16) 0.0301(5) Uani 1 1 d . . . . .
H11 H 0.295905 1.134546 0.342517 0.036 Uiso 1 1 calc R U . . .
C12 C 0.2206(2) 1.0770(2) 0.44371(17) 0.0347(6) Uani 1 1 d . . . . .
H12 H 0.228157 1.150289 0.473696 0.042 Uiso 1 1 calc R U . . .
C13 C 0.1688(2) 0.9787(3) 0.47876(18) 0.0369(6) Uani 1 1 d . . . . .
C14 C 0.1541(2) 0.8716(2) 0.43093(18) 0.0366(6) Uani 1 1 d . . . . .
H14 H 0.117166 0.806014 0.452653 0.044 Uiso 1 1 calc R U . . .
C15 C 0.1931(2) 0.8608(2) 0.35186(17) 0.0314(5) Uani 1 1 d . . . . .
H15 H 0.181991 0.788992 0.320455 0.038 Uiso 1 1 calc R U . . .
C16 C 0.1343(3) 0.9873(3) 0.5675(2) 0.0536(8) Uani 1 1 d . . . . .
H16A H 0.196551 0.963819 0.608932 0.080 Uiso 1 1 calc R U . . .
H16B H 0.071471 0.933948 0.571903 0.080 Uiso 1 1 calc R U . . .
H16C H 0.112815 1.069688 0.578411 0.080 Uiso 1 1 calc R U . . .
C17 C 0.5613(2) 0.1498(2) 0.44060(19) 0.0417(6) Uani 1 1 d . . . . .
H17A H 0.575975 0.143074 0.382018 0.063 Uiso 1 1 calc R U . . .
H17B H 0.481837 0.161586 0.442259 0.063 Uiso 1 1 calc R U . . .
H17C H 0.585195 0.076476 0.470967 0.063 Uiso 1 1 calc R U . . .
C18 C 0.4824(3) 0.8689(3) 0.06958(17) 0.0425(6) Uani 1 1 d . . . . .
H18A H 0.459650 0.785369 0.073476 0.064 Uiso 1 1 calc R U . . .
H18B H 0.534229 0.876132 0.027636 0.064 Uiso 1 1 calc R U . . .
H18C H 0.417189 0.918627 0.052787 0.064 Uiso 1 1 calc R U . . .
C19 C 0.6807(3) 0.8263(4) 0.2072(2) 0.0576(9) Uani 1 1 d . . . . .
H19A H 0.717645 0.853757 0.261643 0.086 Uiso 1 1 calc R U . . .
H19B H 0.731342 0.834086 0.164551 0.086 Uiso 1 1 calc R U . . .
H19C H 0.659059 0.742482 0.211700 0.086 Uiso 1 1 calc R U . . .
C20 C 0.5931(3) 1.0847(3) 0.1749(2) 0.0519(8) Uani 1 1 d . . . . .
H20A H 0.526530 1.133587 0.161647 0.078 Uiso 1 1 calc R U . . .
H20B H 0.643020 1.097675 0.132192 0.078 Uiso 1 1 calc R U . . .
H20C H 0.630691 1.107223 0.230246 0.078 Uiso 1 1 calc R U . . .

loop_
_atom_site_aniso_label
_atom_site_aniso_U_11
_atom_site_aniso_U_22
_atom_site_aniso_U_33
_atom_site_aniso_U_23
_atom_site_aniso_U_13
_atom_site_aniso_U_12
S1 0.0256(3) 0.0201(3) 0.0310(3) 0.0019(2) -0.0027(2) 0.0007(2)
Si1 0.0307(3) 0.0404(4) 0.0304(4) 0.0028(3) 0.0053(3) -0.0033(3)
O1 0.0330(9) 0.0297(9) 0.0440(10) 0.0081(8) -0.0062(8) 0.0007(7)
O2 0.0421(10) 0.0315(9) 0.0378(10) 0.0023(8) -0.0109(8) -0.0057(8)
O3 0.0399(10) 0.0267(8) 0.0361(9) 0.0078(7) -0.0018(8) 0.0022(7)
O4 0.0312(9) 0.0269(8) 0.0363(9) -0.0025(7) -0.0065(7) 0.0030(7)
C1 0.0202(10) 0.0312(11) 0.0245(11) 0.0030(9) 0.0034(8) 0.0016(9)
C2 0.0217(11) 0.0332(12) 0.0268(11) 0.0022(9) -0.0017(9) 0.0012(9)
C3 0.0258(11) 0.0280(11) 0.0336(12) -0.0007(10) -0.0020(10) -0.0002(9)
C4 0.0224(11) 0.0295(11) 0.0316(12) 0.0047(9) 0.0035(9) 0.0030(9)
C5 0.0232(11) 0.0363(12) 0.0277(12) 0.0052(10) -0.0026(9) 0.0030(10)
C6 0.0238(11) 0.0323(12) 0.0291(12) 0.0000(9) -0.0012(9) -0.0017(9)
C7 0.0238(11) 0.0286(11) 0.0256(11) 0.0013(9) 0.0026(9) 0.0015(9)
C8 0.0245(11) 0.0254(11) 0.0319(12) 0.0020(9) 0.0000(9) 0.0025(9)
C9 0.0240(11) 0.0236(11) 0.0300(12) 0.0006(9) -0.0022(9) -0.0005(9)
C10 0.0220(10) 0.0221(10) 0.0365(12) 0.0017(9) -0.0045(9) 0.0013(9)
C11 0.0244(11) 0.0243(11) 0.0401(13) 0.0008(10) -0.0020(10) 0.0001(9)
C12 0.0282(12) 0.0331(13) 0.0415(14) -0.0088(11) -0.0010(10) 0.0038(10)
C13 0.0244(12) 0.0448(14) 0.0415(14) 0.0010(12) 0.0038(10) 0.0053(11)
C14 0.0269(12) 0.0353(13) 0.0490(15) 0.0079(11) 0.0104(11) 0.0004(10)
C15 0.0249(11) 0.0242(11) 0.0447(14) -0.0007(10) 0.0031(10) 0.0012(9)
C16 0.0439(17) 0.075(2) 0.0435(17) -0.0011(16) 0.0104(13) 0.0019(16)
C17 0.0411(15) 0.0315(13) 0.0505(16) 0.0053(12) -0.0029(13) 0.0004(11)
C18 0.0524(17) 0.0417(14) 0.0328(14) -0.0014(11) 0.0036(12) -0.0034(13)
C19 0.0340(15) 0.090(3) 0.0524(18) 0.0162(18) 0.0183(13) 0.0116(16)
C20 0.0591(19) 0.0536(18) 0.0452(16) -0.0022(14) 0.0154(14) -0.0277(16)

loop_
_atom_type_symbol
_atom_type_description
_atom_type_scat_dispersion_real
_atom_type_scat_dispersion_imag
_atom_type_scat_source
C C 0.0181 0.0091 'International Tables Vol C Tables 4.2.6.8 and 6.1.1.4'
H H 0.0000 0.0000 'International Tables Vol C Tables 4.2.6.8 and 6.1.1.4'
O O 0.0492 0.0322 'International Tables Vol C Tables 4.2.6.8 and 6.1.1.4'
S S 0.3331 0.5567 'International Tables Vol C Tables 4.2.6.8 and 6.1.1.4'
Si Si 0.2541 0.3302 'International Tables Vol C Tables 4.2.6.8 and 6.1.1.4'

loop_
_geom_angle_atom_site_label_1
_geom_angle_atom_site_label_2
_geom_angle_atom_site_label_3
_geom_angle
_geom_angle_site_symmetry_1
_geom_angle_site_symmetry_3
_geom_angle_publ_flag
O3 S1 C9 107.72(11) . . ?
O3 S1 C10 107.65(11) . . ?
O4 S1 O3 118.31(10) . . ?
O4 S1 C9 109.03(10) . . ?
O4 S1 C10 108.65(11) . . ?
C10 S1 C9 104.63(11) . . ?
C18 Si1 C9 108.87(12) . . ?
C18 Si1 C20 112.00(14) . . ?
C19 Si1 C9 106.73(12) . . ?
C19 Si1 C18 109.37(16) . . ?
C19 Si1 C20 109.54(17) . . ?
C20 Si1 C9 110.19(12) . . ?
C4 O1 C17 118.13(19) . . ?
C2 C1 C6 118.2(2) . . ?
C2 C1 C7 123.3(2) . . ?
C6 C1 C7 118.4(2) . . ?
C1 C2 H2 119.2 . . ?
C3 C2 C1 121.5(2) . . ?
C3 C2 H2 119.2 . . ?
C2 C3 H3 120.4 . . ?
C2 C3 C4 119.2(2) . . ?
C4 C3 H3 120.4 . . ?
O1 C4 C3 124.7(2) . . ?
O1 C4 C5 115.0(2) . . ?
C3 C4 C5 120.3(2) . . ?
C4 C5 H5 120.1 . . ?
C6 C5 C4 119.7(2) . . ?
C6 C5 H5 120.1 . . ?
C1 C6 H6 119.5 . . ?
C5 C6 C1 121.1(2) . . ?
C5 C6 H6 119.5 . . ?
O2 C7 C1 121.6(2) . . ?
O2 C7 C8 120.4(2) . . ?
C1 C7 C8 117.9(2) . . ?
C7 C8 H8A 109.2 . . ?
C7 C8 H8B 109.2 . . ?
C7 C8 C9 112.23(19) . . ?
H8A C8 H8B 107.9 . . ?
C9 C8 H8A 109.2 . . ?
C9 C8 H8B 109.2 . . ?
S1 C9 Si1 111.52(12) . . ?
S1 C9 H9 107.0 . . ?
Si1 C9 H9 107.0 . . ?
C8 C9 S1 110.82(16) . . ?
C8 C9 Si1 113.26(16) . . ?
C8 C9 H9 107.0 . . ?
C11 C10 S1 118.77(19) . . ?
C11 C10 C15 120.4(2) . . ?
C15 C10 S1 120.76(19) . . ?
C10 C11 H11 120.3 . . ?
C12 C11 C10 119.4(2) . . ?
C12 C11 H11 120.3 . . ?
C11 C12 H12 119.4 . . ?
C11 C12 C13 121.3(2) . . ?
C13 C12 H12 119.4 . . ?
C12 C13 C14 118.3(2) . . ?
C12 C13 C16 120.3(3) . . ?
C14 C13 C16 121.4(3) . . ?
C13 C14 H14 119.3 . . ?
C15 C14 C13 121.4(2) . . ?
C15 C14 H14 119.3 . . ?
C10 C15 H15 120.5 . . ?
C14 C15 C10 119.1(2) . . ?
C14 C15 H15 120.5 . . ?
C13 C16 H16A 109.5 . . ?
C13 C16 H16B 109.5 . . ?
C13 C16 H16C 109.5 . . ?
H16A C16 H16B 109.5 . . ?
H16A C16 H16C 109.5 . . ?
H16B C16 H16C 109.5 . . ?
O1 C17 H17A 109.5 . . ?
O1 C17 H17B 109.5 . . ?
O1 C17 H17C 109.5 . . ?
H17A C17 H17B 109.5 . . ?
H17A C17 H17C 109.5 . . ?
H17B C17 H17C 109.5 . . ?
Si1 C18 H18A 109.5 . . ?
Si1 C18 H18B 109.5 . . ?
Si1 C18 H18C 109.5 . . ?
H18A C18 H18B 109.5 . . ?
H18A C18 H18C 109.5 . . ?
H18B C18 H18C 109.5 . . ?
Si1 C19 H19A 109.5 . . ?
Si1 C19 H19B 109.5 . . ?
Si1 C19 H19C 109.5 . . ?
H19A C19 H19B 109.5 . . ?
H19A C19 H19C 109.5 . . ?
H19B C19 H19C 109.5 . . ?
Si1 C20 H20A 109.5 . . ?
Si1 C20 H20B 109.5 . . ?
Si1 C20 H20C 109.5 . . ?
H20A C20 H20B 109.5 . . ?
H20A C20 H20C 109.5 . . ?
H20B C20 H20C 109.5 . . ?

loop_
_geom_bond_atom_site_label_1
_geom_bond_atom_site_label_2
_geom_bond_distance
_geom_bond_site_symmetry_2
_geom_bond_publ_flag
S1 O3 1.4461(17) . ?
S1 O4 1.4406(17) . ?
S1 C9 1.773(2) . ?
S1 C10 1.757(3) . ?
Si1 C9 1.926(2) . ?
Si1 C18 1.862(3) . ?
Si1 C19 1.859(3) . ?
Si1 C20 1.863(3) . ?
O1 C4 1.361(3) . ?
O1 C17 1.422(3) . ?
O2 C7 1.216(3) . ?
C1 C2 1.389(3) . ?
C1 C6 1.402(3) . ?
C1 C7 1.485(3) . ?
C2 H2 0.9300 . ?
C2 C3 1.384(3) . ?
C3 H3 0.9300 . ?
C3 C4 1.390(3) . ?
C4 C5 1.394(3) . ?
C5 H5 0.9300 . ?
C5 C6 1.374(3) . ?
C6 H6 0.9300 . ?
C7 C8 1.523(3) . ?
C8 H8A 0.9700 . ?
C8 H8B 0.9700 . ?
C8 C9 1.532(3) . ?
C9 H9 0.9800 . ?
C10 C11 1.388(3) . ?
C10 C15 1.394(3) . ?
C11 H11 0.9300 . ?
C11 C12 1.384(4) . ?
C12 H12 0.9300 . ?
C12 C13 1.389(4) . ?
C13 C14 1.394(4) . ?
C13 C16 1.504(4) . ?
C14 H14 0.9300 . ?
C14 C15 1.383(4) . ?
C15 H15 0.9300 . ?
C16 H16A 0.9600 . ?
C16 H16B 0.9600 . ?
C16 H16C 0.9600 . ?
C17 H17A 0.9600 . ?
C17 H17B 0.9600 . ?
C17 H17C 0.9600 . ?
C18 H18A 0.9600 . ?
C18 H18B 0.9600 . ?
C18 H18C 0.9600 . ?
C19 H19A 0.9600 . ?
C19 H19B 0.9600 . ?
C19 H19C 0.9600 . ?
C20 H20A 0.9600 . ?
C20 H20B 0.9600 . ?
C20 H20C 0.9600 . ?

loop_
_geom_torsion_atom_site_label_1
_geom_torsion_atom_site_label_2
_geom_torsion_atom_site_label_3
_geom_torsion_atom_site_label_4
_geom_torsion
_geom_torsion_site_symmetry_1
_geom_torsion_site_symmetry_2
_geom_torsion_site_symmetry_3
_geom_torsion_site_symmetry_4
_geom_torsion_publ_flag
S1 C10 C11 C12 -173.61(18) . . . . ?
S1 C10 C15 C14 173.08(19) . . . . ?
O1 C4 C5 C6 -178.5(2) . . . . ?
O2 C7 C8 C9 13.1(3) . . . . ?
O3 S1 C9 Si1 -46.57(15) . . . . ?
O3 S1 C9 C8 -173.73(16) . . . . ?
O3 S1 C10 C11 -27.0(2) . . . . ?
O3 S1 C10 C15 156.89(19) . . . . ?
O4 S1 C9 Si1 83.00(14) . . . . ?
O4 S1 C9 C8 -44.17(19) . . . . ?
O4 S1 C10 C11 -156.22(18) . . . . ?
O4 S1 C10 C15 27.6(2) . . . . ?
C1 C2 C3 C4 0.4(4) . . . . ?
C1 C7 C8 C9 -169.64(19) . . . . ?
C2 C1 C6 C5 -0.7(3) . . . . ?
C2 C1 C7 O2 -176.4(2) . . . . ?
C2 C1 C7 C8 6.4(3) . . . . ?
C2 C3 C4 O1 178.3(2) . . . . ?
C2 C3 C4 C5 -1.3(4) . . . . ?
C3 C4 C5 C6 1.1(4) . . . . ?
C4 C5 C6 C1 -0.1(4) . . . . ?
C6 C1 C2 C3 0.6(3) . . . . ?
C6 C1 C7 O2 7.4(3) . . . . ?
C6 C1 C7 C8 -169.8(2) . . . . ?
C7 C1 C2 C3 -175.7(2) . . . . ?
C7 C1 C6 C5 175.7(2) . . . . ?
C7 C8 C9 S1 -149.11(17) . . . . ?
C7 C8 C9 Si1 84.7(2) . . . . ?
C9 S1 C10 C11 87.4(2) . . . . ?
C9 S1 C10 C15 -88.7(2) . . . . ?
C10 S1 C9 Si1 -160.92(12) . . . . ?
C10 S1 C9 C8 71.91(18) . . . . ?
C10 C11 C12 C13 0.4(4) . . . . ?
C11 C10 C15 C14 -3.0(4) . . . . ?
C11 C12 C13 C14 -2.7(4) . . . . ?
C11 C12 C13 C16 174.9(2) . . . . ?
C12 C13 C14 C15 2.3(4) . . . . ?
C13 C14 C15 C10 0.6(4) . . . . ?
C15 C10 C11 C12 2.5(3) . . . . ?
C16 C13 C14 C15 -175.3(3) . . . . ?
C17 O1 C4 C3 -3.2(4) . . . . ?
C17 O1 C4 C5 176.5(2) . . . . ?
